data_4341542
loop_
_publ_author_name
'Ovcharenko, Victor'
'Kuznetsova, Olga'
'Fursova, Elena'
'Romanenko, Galina'
'Polushkin, Alexey'
'Sagdeev, Renad'

_publ_section_title
;
 Redox-induced change in the ligand coordination mode.
;
_journal_issue 19
_journal_name_full 'Inorganic chemistry'
_journal_page_first 10033
_journal_page_last 10035
_journal_paper_doi 10.1021/ic501787m
_journal_volume 53
_journal_year 2014
_chemical_formula_sum 'C66.5 H89 Co3 N12 O21.5'
_chemical_formula_weight 1577.29
_chemical_name_systematic
; 
 ? 
;
_space_group_IT_number 14
_symmetry_cell_setting monoclinic
_symmetry_space_group_name_Hall '-P 2yn'
_symmetry_space_group_name_H-M 'P 1 21/n 1'
_atom_sites_solution_hydrogens geom
_atom_sites_solution_primary direct
_atom_sites_solution_secondary difmap
_audit_creation_method SHELXL-97
_cell_angle_alpha 90.00
_cell_angle_beta 97.558(2)
_cell_angle_gamma 90.00
_cell_formula_units_Z 4
_cell_length_a 16.0427(4)
_cell_length_b 18.5758(5)
_cell_length_c 26.8534(8)
_cell_measurement_reflns_used 8476
_cell_measurement_temperature 240(2)
_cell_measurement_theta_max 24.59
_cell_measurement_theta_min 2.32
_cell_volume 7933.0(4)
_computing_cell_refinement 'Bruker SAINT'
_computing_data_collection 'Bruker APEX2'
_computing_data_reduction 'Bruker SAINT'
_computing_molecular_graphics 'Bruker SHELXTL'
_computing_publication_material 'Bruker SHELXTL'
_computing_structure_refinement 'SHELXL-97 (Sheldrick, 1997)'
_computing_structure_solution 'SHELXS-97 (Sheldrick, 1990)'
_diffrn_ambient_temperature 240(2)
_diffrn_measured_fraction_theta_full 0.993
_diffrn_measured_fraction_theta_max 0.993
_diffrn_measurement_device_type 'Bruker APEX-II CCD'
_diffrn_measurement_method '\f and \w scans'
_diffrn_radiation_monochromator graphite
_diffrn_radiation_source 'fine-focus sealed tube'
_diffrn_radiation_type MoK\a
_diffrn_radiation_wavelength 0.71073
_diffrn_reflns_av_R_equivalents 0.0829
_diffrn_reflns_av_sigmaI/netI 0.1147
_diffrn_reflns_limit_h_max 19
_diffrn_reflns_limit_h_min -21
_diffrn_reflns_limit_k_max 23
_diffrn_reflns_limit_k_min -24
_diffrn_reflns_limit_l_max 35
_diffrn_reflns_limit_l_min -30
_diffrn_reflns_number 61155
_diffrn_reflns_theta_full 27.94
_diffrn_reflns_theta_max 27.94
_diffrn_reflns_theta_min 1.69
_diffrn_standards_number 0
_exptl_absorpt_coefficient_mu 0.695
_exptl_absorpt_correction_T_max 0.2985
_exptl_absorpt_correction_T_min 0.2164
_exptl_absorpt_correction_type multi-scan
_exptl_absorpt_process_details sadabs
_exptl_crystal_colour dark
_exptl_crystal_density_diffrn 1.321
_exptl_crystal_density_method 'not measured'
_exptl_crystal_description bulk
_exptl_crystal_F_000 3300
_exptl_crystal_size_max 0.28
_exptl_crystal_size_mid 0.24
_exptl_crystal_size_min 0.22
_refine_diff_density_max 0.498
_refine_diff_density_min -0.357
_refine_diff_density_rms 0.063
_refine_ls_extinction_coef 0.00016(5)
_refine_ls_extinction_expression Fc^*^=kFc[1+0.001xFc^2^\l^3^/sin(2\q)]^-1/4^
_refine_ls_extinction_method SHELXL
_refine_ls_goodness_of_fit_ref 0.870
_refine_ls_hydrogen_treatment mixed
_refine_ls_matrix_type full
_refine_ls_number_parameters 948
_refine_ls_number_reflns 18912
_refine_ls_number_restraints 0
_refine_ls_restrained_S_all 0.870
_refine_ls_R_factor_all 0.1080
_refine_ls_R_factor_gt 0.0466
_refine_ls_shift/su_max 0.040
_refine_ls_shift/su_mean 0.001
_refine_ls_structure_factor_coef Fsqd
_refine_ls_weighting_details 'calc w=1/[\s^2^(Fo^2^)+(0.0457P)^2^+0.0000P] where P=(Fo^2^+2Fc^2^)/3'
_refine_ls_weighting_scheme calc
_refine_ls_wR_factor_gt 0.1031
_refine_ls_wR_factor_ref 0.1188
_reflns_number_gt 9387
_reflns_number_total 18912
_reflns_threshold_expression >2sigma(I)
_cod_data_source_file ic501787m_si_002.cif
_cod_data_source_block 910as
_cod_depositor_comments
;
The following automatic conversions were performed:

'_symmetry_cell_setting' value 'Monoclinic' changed to 'monoclinic'
according to
/usr/data/users/saulius/crontab/automatic-downloads/current/ACS/lib/dictionaries/cif_core.dic
dictionary named 'cif_core.dic' version 2.4.2 from 2011-04-26.

Automatic conversion script
Id: cif_fix_values 2827 2014-09-09 07:05:25Z andrius 
;
_cod_original_cell_volume 7932.9(4)
_cod_original_sg_symbol_H-M P2(1)/n
_cod_original_formula_sum 'C66.50 H89 Co3 N12 O21.50'
_cod_database_code 4341542

loop_
_symmetry_equiv_pos_as_xyz
'x, y, z'
'-x+1/2, y+1/2, -z+1/2'
'-x, -y, -z'
'x-1/2, -y-1/2, z-1/2'

loop_
_atom_site_label
_atom_site_type_symbol
_atom_site_fract_x
_atom_site_fract_y
_atom_site_fract_z
_atom_site_U_iso_or_equiv
_atom_site_adp_type
_atom_site_occupancy
_atom_site_symmetry_multiplicity
_atom_site_calc_flag
_atom_site_refinement_flags
Co1 Co 0.11830(2) 0.35659(2) 0.080992(15) 0.03229(11) Uani 1 1 d .
Co2 Co 0.17846(2) 0.22374(2) 0.025823(14) 0.02976(11) Uani 1 1 d .
Co3 Co 0.34906(2) 0.14433(2) 0.027803(14) 0.02949(11) Uani 1 1 d .
O13C O 0.39918(11) 0.09775(11) 0.08884(7) 0.0420(5) Uani 1 1 d .
O1A O 0.23046(10) 0.13521(10) 0.05751(7) 0.0299(5) Uani 1 1 d .
N2A N 0.20858(13) 0.11081(12) 0.10129(9) 0.0292(6) Uani 1 1 d .
C3A C 0.16896(17) 0.03831(16) 0.10288(11) 0.0344(7) Uani 1 1 d .
C4A C 0.09733(18) 0.03003(17) 0.06010(12) 0.0474(9) Uani 1 1 d .
H4AA H 0.1200 0.0285 0.0284 0.071 Uiso 1 1 calc R
H4AB H 0.0593 0.0706 0.0601 0.071 Uiso 1 1 calc R
H4AC H 0.0671 -0.0142 0.0645 0.071 Uiso 1 1 calc R
C5A C 0.23802(19) -0.01669(17) 0.09773(13) 0.0513(9) Uani 1 1 d .
H5AA H 0.2831 -0.0108 0.1253 0.077 Uiso 1 1 calc R
H5AB H 0.2598 -0.0093 0.0661 0.077 Uiso 1 1 calc R
H5AC H 0.2151 -0.0649 0.0986 0.077 Uiso 1 1 calc R
C6A C 0.14189(18) 0.04177(16) 0.15639(12) 0.0384(8) Uani 1 1 d .
C7A C 0.05750(19) 0.07933(18) 0.15691(13) 0.0529(9) Uani 1 1 d .
H7AA H 0.0434 0.0801 0.1909 0.079 Uiso 1 1 calc R
H7AB H 0.0143 0.0535 0.1353 0.079 Uiso 1 1 calc R
H7AC H 0.0611 0.1283 0.1448 0.079 Uiso 1 1 calc R
C8A C 0.1432(2) -0.02954(18) 0.18436(14) 0.0617(10) Uani 1 1 d .
H8AA H 0.1973 -0.0527 0.1839 0.093 Uiso 1 1 calc R
H8AB H 0.0991 -0.0605 0.1681 0.093 Uiso 1 1 calc R
H8AC H 0.1340 -0.0209 0.2188 0.093 Uiso 1 1 calc R
N9A N 0.20877(17) 0.09063(15) 0.18091(10) 0.0411(7) Uani 1 1 d .
H9A H 0.2063(19) 0.1128(17) 0.2087(11) 0.049 Uiso 1 1 d .
C10A C 0.23300(17) 0.13618(16) 0.14584(11) 0.0310(7) Uani 1 1 d .
C11A C 0.28040(17) 0.20159(16) 0.15916(11) 0.0319(7) Uani 1 1 d .
C12A C 0.25699(17) 0.26835(16) 0.13610(11) 0.0298(7) Uani 1 1 d .
O13A O 0.19367(11) 0.27330(10) 0.09967(7) 0.0305(5) Uani 1 1 d .
C14A C 0.30169(18) 0.33024(17) 0.15423(11) 0.0380(8) Uani 1 1 d .
H14A H 0.2876 0.3749 0.1390 0.046 Uiso 1 1 calc R
C15A C 0.3655(2) 0.3268(2) 0.19379(12) 0.0485(9) Uani 1 1 d .
H15A H 0.3943 0.3687 0.2057 0.058 Uiso 1 1 calc R
C16A C 0.3867(2) 0.2609(2) 0.21572(13) 0.0509(9) Uani 1 1 d .
N17A N 0.4552(2) 0.2567(3) 0.25741(14) 0.0839(12) Uani 1 1 d .
O18A O 0.4753(2) 0.1975(2) 0.27427(12) 0.1138(13) Uani 1 1 d .
O19A O 0.4878(2) 0.3128(2) 0.27374(13) 0.1244(14) Uani 1 1 d .
C20A C 0.34470(19) 0.19914(18) 0.19960(12) 0.0439(8) Uani 1 1 d .
H20A H 0.3592 0.1552 0.2158 0.053 Uiso 1 1 calc R
N9C N 0.46545(13) 0.15102(12) 0.00484(8) 0.0297(6) Uani 1 1 d .
O1 O 0.15011(11) 0.32466(10) 0.00674(7) 0.0345(5) Uani 1 1 d .
N2 N 0.18410(15) 0.35798(13) -0.03008(9) 0.0367(6) Uani 1 1 d .
C3 C 0.1282(2) 0.38359(19) -0.07568(12) 0.0468(9) Uani 1 1 d .
C4 C 0.0646(3) 0.3259(2) -0.09450(15) 0.0833(13) Uani 1 1 d .
H4A H 0.0939 0.2837 -0.1046 0.125 Uiso 1 1 calc R
H4B H 0.0273 0.3441 -0.1231 0.125 Uiso 1 1 calc R
H4C H 0.0320 0.3129 -0.0679 0.125 Uiso 1 1 calc R
C5 C 0.0823(2) 0.4507(2) -0.05980(14) 0.0782(13) Uani 1 1 d .
H5A H 0.0404 0.4364 -0.0388 0.117 Uiso 1 1 calc R
H5B H 0.0550 0.4752 -0.0895 0.117 Uiso 1 1 calc R
H5C H 0.1225 0.4829 -0.0411 0.117 Uiso 1 1 calc R
C6 C 0.1969(3) 0.4015(2) -0.10940(14) 0.0683(12) Uani 1 1 d .
C7 C 0.1779(3) 0.4603(2) -0.14741(15) 0.0907(15) Uani 1 1 d .
H7A H 0.1632 0.5039 -0.1307 0.136 Uiso 1 1 calc R
H7B H 0.1312 0.4459 -0.1721 0.136 Uiso 1 1 calc R
H7C H 0.2270 0.4692 -0.1641 0.136 Uiso 1 1 calc R
C8 C 0.2207(3) 0.3315(3) -0.13782(15) 0.0937(15) Uani 1 1 d .
H8A H 0.2636 0.3431 -0.1589 0.140 Uiso 1 1 calc R
H8B H 0.1712 0.3132 -0.1585 0.140 Uiso 1 1 calc R
H8C H 0.2421 0.2952 -0.1135 0.140 Uiso 1 1 calc R
N9 N 0.26822(18) 0.41907(17) -0.07118(11) 0.0529(8) Uani 1 1 d .
H9 H 0.313(2) 0.4264(19) -0.0782(13) 0.063 Uiso 1 1 d .
C10 C 0.26043(19) 0.38148(16) -0.02846(12) 0.0385(8) Uani 1 1 d .
C11 C 0.33097(18) 0.37450(16) 0.01180(11) 0.0353(7) Uani 1 1 d .
C12 C 0.35418(17) 0.30631(16) 0.03434(11) 0.0312(7) Uani 1 1 d .
O13 O 0.31077(11) 0.24772(10) 0.02195(7) 0.0320(5) Uani 1 1 d .
C14 C 0.42706(17) 0.30501(18) 0.07005(11) 0.0375(8) Uani 1 1 d .
H14B H 0.4434 0.2615 0.0864 0.045 Uiso 1 1 calc R
C15 C 0.47472(19) 0.36562(19) 0.08151(12) 0.0453(9) Uani 1 1 d .
H15B H 0.5235 0.3633 0.1050 0.054 Uiso 1 1 calc R
C16 C 0.4505(2) 0.42974(19) 0.05836(13) 0.0473(9) Uani 1 1 d .
N17 N 0.5034(2) 0.4941(2) 0.06963(13) 0.0658(9) Uiso 1 1 d .
O18 O 0.47607(17) 0.55134(15) 0.05220(11) 0.0832(9) Uani 1 1 d .
O19 O 0.57180(17) 0.48665(15) 0.09507(11) 0.0874(9) Uani 1 1 d .
C20 C 0.3800(2) 0.43460(18) 0.02426(12) 0.0457(9) Uani 1 1 d .
H20B H 0.3647 0.4791 0.0091 0.055 Uiso 1 1 calc R
C10C C 0.53641(16) 0.13937(15) 0.03348(11) 0.0308(7) Uani 1 1 d .
O11P O 0.00878(11) 0.31168(12) 0.05845(8) 0.0423(5) Uani 1 1 d .
C11P C -0.00332(18) 0.24956(19) 0.03891(12) 0.0385(8) Uani 1 1 d .
O12P O 0.05337(11) 0.20601(11) 0.03198(8) 0.0408(5) Uani 1 1 d .
C12P C -0.09525(18) 0.2267(2) 0.02407(15) 0.0543(10) Uani 1 1 d .
C13P C -0.1022(3) 0.1684(4) -0.0122(3) 0.193(4) Uani 1 1 d .
H13A H -0.0859 0.1855 -0.0436 0.290 Uiso 1 1 calc R
H13B H -0.1599 0.1515 -0.0178 0.290 Uiso 1 1 calc R
H13C H -0.0655 0.1292 0.0006 0.290 Uiso 1 1 calc R
C14P C -0.1243(3) 0.1971(4) 0.0721(2) 0.155(3) Uani 1 1 d .
H14C H -0.1824 0.1815 0.0651 0.232 Uiso 1 1 calc R
H14D H -0.1197 0.2344 0.0976 0.232 Uiso 1 1 calc R
H14E H -0.0893 0.1565 0.0842 0.232 Uiso 1 1 calc R
C15P C -0.1494(3) 0.2896(3) 0.0092(3) 0.152(3) Uani 1 1 d .
H15C H -0.1339 0.3102 -0.0215 0.229 Uiso 1 1 calc R
H15D H -0.1420 0.3254 0.0357 0.229 Uiso 1 1 calc R
H15E H -0.2077 0.2745 0.0037 0.229 Uiso 1 1 calc R
O21P O 0.17260(12) 0.17497(11) -0.04287(7) 0.0402(5) Uani 1 1 d .
C21P C 0.21416(18) 0.12300(17) -0.05589(11) 0.0357(8) Uani 1 1 d .
O22P O 0.28535(11) 0.10261(11) -0.03348(7) 0.0369(5) Uani 1 1 d .
C22P C 0.17772(19) 0.07987(18) -0.10229(12) 0.0424(8) Uani 1 1 d .
C23P C 0.0915(2) 0.1059(2) -0.12338(15) 0.0836(14) Uani 1 1 d .
H23A H 0.0948 0.1557 -0.1338 0.125 Uiso 1 1 calc R
H23B H 0.0542 0.1022 -0.0978 0.125 Uiso 1 1 calc R
H23C H 0.0699 0.0765 -0.1521 0.125 Uiso 1 1 calc R
C24P C 0.2386(3) 0.0856(3) -0.14162(14) 0.111(2) Uani 1 1 d .
H24A H 0.2420 0.1354 -0.1522 0.167 Uiso 1 1 calc R
H24B H 0.2185 0.0559 -0.1704 0.167 Uiso 1 1 calc R
H24C H 0.2940 0.0693 -0.1271 0.167 Uiso 1 1 calc R
C25P C 0.1720(3) 0.0013(2) -0.08675(16) 0.0879(15) Uani 1 1 d .
H25A H 0.1492 -0.0271 -0.1156 0.132 Uiso 1 1 calc R
H25B H 0.1355 -0.0026 -0.0608 0.132 Uiso 1 1 calc R
H25C H 0.2276 -0.0162 -0.0739 0.132 Uiso 1 1 calc R
C11C C 0.54693(17) 0.12059(16) 0.08650(11) 0.0327(7) Uani 1 1 d .
O1C O 0.68119(12) 0.13421(15) 0.01974(9) 0.0690(8) Uani 1 1 d .
N2C N 0.60481(14) 0.14940(14) 0.00607(9) 0.0402(7) Uani 1 1 d .
C12C C 0.47618(18) 0.09922(16) 0.11049(11) 0.0355(7) Uani 1 1 d .
C3C C 0.57500(17) 0.18697(18) -0.04217(11) 0.0388(8) Uani 1 1 d .
C6C C 0.48232(17) 0.16096(17) -0.04873(11) 0.0364(8) Uani 1 1 d .
O1B O 0.1168(2) 0.51684(14) 0.24668(10) 0.0976(11) Uani 1 1 d .
N2B N 0.10571(19) 0.46150(15) 0.21901(11) 0.0569(8) Uani 1 1 d .
C3B C 0.0778(2) 0.39093(18) 0.23744(13) 0.0510(9) Uani 1 1 d .
C4B C 0.1553(2) 0.3555(2) 0.26536(13) 0.0672(11) Uani 1 1 d .
H4BA H 0.1709 0.3799 0.2972 0.101 Uiso 1 1 calc R
H4BB H 0.2013 0.3588 0.2453 0.101 Uiso 1 1 calc R
H4BC H 0.1434 0.3053 0.2714 0.101 Uiso 1 1 calc R
C5B C 0.0101(3) 0.4021(2) 0.27199(14) 0.0815(14) Uani 1 1 d .
H5BA H 0.0352 0.4238 0.3032 0.122 Uiso 1 1 calc R
H5BB H -0.0143 0.3560 0.2789 0.122 Uiso 1 1 calc R
H5BC H -0.0335 0.4335 0.2556 0.122 Uiso 1 1 calc R
C6B C 0.04708(18) 0.35558(16) 0.18585(11) 0.0375(8) Uani 1 1 d .
C7B C 0.0600(2) 0.27466(16) 0.18516(12) 0.0464(9) Uani 1 1 d .
H7BA H 0.0396 0.2561 0.1520 0.070 Uiso 1 1 calc R
H7BB H 0.0292 0.2523 0.2098 0.070 Uiso 1 1 calc R
H7BC H 0.1194 0.2639 0.1932 0.070 Uiso 1 1 calc R
C8B C -0.0436(2) 0.3739(2) 0.16619(14) 0.0641(11) Uani 1 1 d .
H8BA H -0.0591 0.3507 0.1339 0.096 Uiso 1 1 calc R
H8BB H -0.0494 0.4256 0.1623 0.096 Uiso 1 1 calc R
H8BC H -0.0801 0.3569 0.1898 0.096 Uiso 1 1 calc R
N9B N 0.10022(14) 0.39196(13) 0.15104(9) 0.0330(6) Uani 1 1 d .
C10B C 0.12728(19) 0.45342(17) 0.17011(11) 0.0384(8) Uani 1 1 d .
C11B C 0.1760(2) 0.50679(17) 0.14617(11) 0.0417(8) Uani 1 1 d .
C12B C 0.1824(2) 0.50295(17) 0.09336(12) 0.0433(8) Uani 1 1 d .
O13B O 0.14982(15) 0.45239(11) 0.06378(8) 0.0511(6) Uani 1 1 d .
C14B C 0.2286(2) 0.55750(18) 0.07263(13) 0.0547(10) Uani 1 1 d .
H14F H 0.2295 0.5580 0.0377 0.066 Uiso 1 1 calc R
C15B C 0.2712(2) 0.60841(19) 0.10043(13) 0.0612(11) Uani 1 1 d .
H15F H 0.3028 0.6430 0.0855 0.073 Uiso 1 1 calc R
C16B C 0.2679(2) 0.60920(19) 0.15179(13) 0.0586(10) Uani 1 1 d .
N17B N 0.3179(3) 0.66093(19) 0.18194(13) 0.0898(13) Uani 1 1 d .
O18B O 0.3134(3) 0.66554(17) 0.22727(11) 0.1307(16) Uani 1 1 d .
O19B O 0.3636(2) 0.70230(16) 0.16150(11) 0.1092(12) Uani 1 1 d .
C20B C 0.2202(2) 0.56057(18) 0.17426(13) 0.0561(10) Uani 1 1 d .
H20C H 0.2174 0.5637 0.2089 0.067 Uiso 1 1 calc R
C20C C 0.62638(18) 0.12325(17) 0.11529(12) 0.0433(8) Uani 1 1 d .
H20D H 0.6732 0.1385 0.1004 0.052 Uiso 1 1 calc R
C14C C 0.49177(19) 0.07777(17) 0.16124(12) 0.0450(9) Uani 1 1 d .
H14G H 0.4466 0.0607 0.1769 0.054 Uiso 1 1 calc R
C7C C 0.42094(18) 0.21431(18) -0.07605(11) 0.0463(9) Uani 1 1 d .
H7CA H 0.3644 0.1948 -0.0788 0.069 Uiso 1 1 calc R
H7CB H 0.4358 0.2231 -0.1094 0.069 Uiso 1 1 calc R
H7CC H 0.4233 0.2592 -0.0574 0.069 Uiso 1 1 calc R
C5C C 0.5844(2) 0.26736(18) -0.03192(13) 0.0543(10) Uani 1 1 d .
H5CA H 0.6435 0.2803 -0.0283 0.081 Uiso 1 1 calc R
H5CB H 0.5616 0.2790 -0.0012 0.081 Uiso 1 1 calc R
H5CC H 0.5542 0.2940 -0.0597 0.081 Uiso 1 1 calc R
O18C O 0.77742(17) 0.13499(19) 0.17426(11) 0.0946(11) Uani 1 1 d .
N17C N 0.7202(2) 0.1084(2) 0.19356(13) 0.0741(10) Uani 1 1 d .
C15C C 0.5694(2) 0.08078(19) 0.18842(12) 0.0521(9) Uani 1 1 d .
H15G H 0.5774 0.0675 0.2225 0.062 Uiso 1 1 calc R
C16C C 0.63633(19) 0.10389(19) 0.16478(12) 0.0478(9) Uani 1 1 d .
C4C C 0.6267(2) 0.1640(2) -0.08269(12) 0.0579(10) Uani 1 1 d .
H4CA H 0.6832 0.1830 -0.0752 0.087 Uiso 1 1 calc R
H4CB H 0.6010 0.1823 -0.1149 0.087 Uiso 1 1 calc R
H4CC H 0.6289 0.1118 -0.0839 0.087 Uiso 1 1 calc R
O19C O 0.72935(18) 0.0852(2) 0.23665(11) 0.1197(13) Uani 1 1 d .
C8C C 0.4717(2) 0.08641(18) -0.07296(12) 0.0514(9) Uani 1 1 d .
H8CA H 0.4130 0.0724 -0.0762 0.077 Uiso 1 1 calc R
H8CB H 0.5054 0.0517 -0.0521 0.077 Uiso 1 1 calc R
H8CC H 0.4901 0.0879 -0.1060 0.077 Uiso 1 1 calc R
O1S O 0.4436(3) 0.5217(3) 0.19563(17) 0.1694(19) Uani 1 1 d .
C11S C 0.5482(4) 0.6109(4) 0.1975(2) 0.160(3) Uani 1 1 d .
H11A H 0.5006 0.6401 0.1836 0.240 Uiso 1 1 calc R
H11B H 0.5894 0.6095 0.1741 0.240 Uiso 1 1 calc R
H11C H 0.5736 0.6317 0.2290 0.240 Uiso 1 1 calc R
C12S C 0.5188(4) 0.5354(4) 0.2065(2) 0.113(2) Uani 1 1 d .
C13S C 0.5781(4) 0.4815(4) 0.2273(2) 0.158(3) Uani 1 1 d .
H13D H 0.5489 0.4364 0.2307 0.237 Uiso 1 1 calc R
H13E H 0.6048 0.4971 0.2600 0.237 Uiso 1 1 calc R
H13F H 0.6206 0.4747 0.2051 0.237 Uiso 1 1 calc R
O2S O 0.5945(6) 0.2853(4) 0.1734(3) 0.119(2) Uani 0.50 1 d P
C21S C 0.7097(10) 0.2963(9) 0.2341(5) 0.237(11) Uani 0.50 1 d P
H21A H 0.6729 0.2816 0.2581 0.355 Uiso 0.50 1 calc PR
H21B H 0.7327 0.3435 0.2431 0.355 Uiso 0.50 1 calc PR
H21C H 0.7552 0.2619 0.2343 0.355 Uiso 0.50 1 calc PR
C22S C 0.6661(7) 0.2991(6) 0.1883(8) 0.146(7) Uani 0.50 1 d P
C23S C 0.7123(6) 0.3225(7) 0.1528(6) 0.168(7) Uani 0.50 1 d P
H23D H 0.6765 0.3264 0.1208 0.251 Uiso 0.50 1 calc PR
H23E H 0.7572 0.2885 0.1496 0.251 Uiso 0.50 1 calc PR
H23F H 0.7361 0.3692 0.1623 0.251 Uiso 0.50 1 calc PR

loop_
_atom_site_aniso_label
_atom_site_aniso_U_11
_atom_site_aniso_U_22
_atom_site_aniso_U_33
_atom_site_aniso_U_23
_atom_site_aniso_U_13
_atom_site_aniso_U_12
Co1 0.0343(2) 0.0269(2) 0.0356(3) -0.0021(2) 0.00465(18) 0.00052(18)
Co2 0.0272(2) 0.0305(3) 0.0314(2) -0.00247(19) 0.00313(16) 0.00069(18)
Co3 0.02623(19) 0.0314(3) 0.0310(2) 0.00026(19) 0.00450(16) 0.00095(17)
O13C 0.0306(11) 0.0558(15) 0.0399(13) 0.0170(11) 0.0060(9) -0.0008(10)
O1A 0.0297(10) 0.0306(12) 0.0309(11) 0.0006(9) 0.0094(9) 0.0009(9)
N2A 0.0300(12) 0.0266(15) 0.0318(15) 0.0004(12) 0.0066(11) -0.0003(11)
C3A 0.0346(16) 0.0250(18) 0.044(2) 0.0013(15) 0.0059(14) -0.0036(13)
C4A 0.0446(18) 0.039(2) 0.057(2) -0.0026(18) 0.0011(16) -0.0127(16)
C5A 0.049(2) 0.032(2) 0.075(3) -0.0025(19) 0.0170(18) 0.0040(16)
C6A 0.0417(17) 0.030(2) 0.045(2) 0.0064(16) 0.0122(15) -0.0026(15)
C7A 0.048(2) 0.050(2) 0.065(2) -0.0001(19) 0.0233(18) -0.0006(17)
C8A 0.077(3) 0.042(2) 0.069(3) 0.019(2) 0.020(2) -0.0050(19)
N9A 0.0562(17) 0.0374(18) 0.0301(16) 0.0028(13) 0.0065(14) -0.0020(14)
C10A 0.0302(15) 0.0306(19) 0.0321(18) 0.0020(15) 0.0034(13) 0.0042(13)
C11A 0.0322(15) 0.033(2) 0.0298(17) -0.0046(14) 0.0017(13) -0.0008(14)
C12A 0.0310(15) 0.0300(19) 0.0296(17) -0.0072(14) 0.0081(13) -0.0006(14)
O13A 0.0323(10) 0.0302(12) 0.0282(11) -0.0023(9) 0.0012(9) 0.0042(9)
C14A 0.0405(17) 0.034(2) 0.040(2) -0.0033(16) 0.0072(15) -0.0023(15)
C15A 0.048(2) 0.048(2) 0.049(2) -0.0196(19) 0.0045(17) -0.0140(17)
C16A 0.0433(19) 0.058(3) 0.046(2) -0.009(2) -0.0128(16) -0.0033(18)
N17A 0.079(3) 0.090(3) 0.071(3) -0.011(2) -0.035(2) -0.002(2)
O18A 0.129(3) 0.097(3) 0.093(3) 0.002(2) -0.071(2) 0.001(2)
O19A 0.127(3) 0.103(3) 0.119(3) -0.024(2) -0.075(2) -0.027(2)
C20A 0.0499(19) 0.042(2) 0.038(2) -0.0003(17) -0.0011(16) 0.0048(17)
N9C 0.0305(12) 0.0289(15) 0.0301(14) 0.0031(11) 0.0061(11) 0.0014(11)
O1 0.0430(11) 0.0306(12) 0.0311(12) 0.0021(10) 0.0095(9) 0.0011(9)
N2 0.0428(15) 0.0356(16) 0.0316(15) 0.0061(13) 0.0044(12) 0.0038(13)
C3 0.054(2) 0.050(2) 0.034(2) 0.0056(17) -0.0027(16) 0.0100(18)
C4 0.091(3) 0.091(4) 0.058(3) 0.005(2) -0.027(2) -0.003(3)
C5 0.084(3) 0.093(3) 0.057(3) 0.008(2) 0.006(2) 0.049(3)
C6 0.078(3) 0.085(3) 0.042(2) 0.028(2) 0.008(2) 0.016(2)
C7 0.108(4) 0.106(4) 0.058(3) 0.042(3) 0.015(2) 0.025(3)
C8 0.110(4) 0.111(4) 0.060(3) -0.008(3) 0.013(3) 0.034(3)
N9 0.0527(18) 0.060(2) 0.0481(19) 0.0213(16) 0.0129(16) 0.0014(16)
C10 0.0478(19) 0.031(2) 0.038(2) 0.0070(16) 0.0105(15) 0.0042(15)
C11 0.0391(17) 0.031(2) 0.0371(19) 0.0038(15) 0.0105(14) -0.0013(14)
C12 0.0314(15) 0.0318(19) 0.0331(18) 0.0000(15) 0.0147(13) -0.0013(14)
O13 0.0299(10) 0.0277(12) 0.0391(12) -0.0007(10) 0.0072(9) -0.0035(9)
C14 0.0355(16) 0.041(2) 0.0361(19) 0.0010(16) 0.0048(14) -0.0003(15)
C15 0.0386(17) 0.054(3) 0.043(2) -0.0061(19) 0.0047(15) -0.0103(17)
C16 0.048(2) 0.041(2) 0.054(2) -0.0065(19) 0.0103(17) -0.0212(17)
O18 0.092(2) 0.058(2) 0.099(2) -0.0023(17) 0.0084(17) -0.0252(16)
O19 0.0682(18) 0.087(2) 0.103(2) -0.0036(18) -0.0048(16) -0.0328(16)
C20 0.056(2) 0.032(2) 0.052(2) 0.0032(17) 0.0183(18) -0.0060(17)
C10C 0.0281(14) 0.0292(18) 0.0362(18) 0.0012(14) 0.0088(13) 0.0001(13)
O11P 0.0336(11) 0.0389(15) 0.0540(15) -0.0074(12) 0.0046(10) -0.0010(10)
C11P 0.0310(16) 0.038(2) 0.046(2) 0.0041(17) 0.0008(14) -0.0025(15)
O12P 0.0266(10) 0.0361(14) 0.0596(15) -0.0057(11) 0.0053(10) -0.0018(9)
C12P 0.0291(17) 0.056(3) 0.077(3) -0.011(2) 0.0008(17) -0.0041(17)
C13P 0.041(3) 0.234(7) 0.295(9) -0.206(7) -0.013(4) -0.018(3)
C14P 0.072(3) 0.238(8) 0.152(6) 0.047(5) 0.003(3) -0.081(4)
C15P 0.051(3) 0.078(4) 0.302(8) 0.010(4) -0.076(4) 0.012(3)
O21P 0.0426(12) 0.0416(14) 0.0347(13) -0.0076(11) -0.0016(10) 0.0057(11)
C21P 0.0368(17) 0.036(2) 0.0345(19) -0.0027(15) 0.0058(15) -0.0074(15)
O22P 0.0335(11) 0.0429(14) 0.0336(12) -0.0088(10) 0.0021(9) 0.0024(10)
C22P 0.0450(18) 0.043(2) 0.036(2) -0.0106(16) -0.0041(15) -0.0045(16)
C23P 0.072(3) 0.087(3) 0.080(3) -0.034(3) -0.034(2) 0.013(2)
C24P 0.101(3) 0.190(6) 0.048(3) -0.053(3) 0.027(2) -0.056(4)
C25P 0.117(4) 0.052(3) 0.083(3) -0.021(2) -0.032(3) -0.005(3)
C11C 0.0302(15) 0.0354(19) 0.0325(18) 0.0032(14) 0.0039(13) 0.0015(13)
O1C 0.0277(12) 0.121(2) 0.0591(17) 0.0258(16) 0.0084(11) 0.0118(13)
N2C 0.0258(13) 0.0548(19) 0.0408(16) 0.0093(14) 0.0075(11) 0.0021(12)
C12C 0.0369(17) 0.0330(19) 0.0365(19) 0.0078(15) 0.0053(14) 0.0052(14)
C3C 0.0341(16) 0.049(2) 0.0350(19) 0.0125(16) 0.0102(14) 0.0049(15)
C6C 0.0339(16) 0.047(2) 0.0298(18) 0.0034(15) 0.0097(13) 0.0032(14)
O1B 0.187(3) 0.0457(18) 0.077(2) -0.0313(16) 0.081(2) -0.0415(19)
N2B 0.100(2) 0.0296(18) 0.0484(19) -0.0106(15) 0.0385(17) -0.0116(16)
C3B 0.081(3) 0.033(2) 0.045(2) -0.0067(17) 0.032(2) -0.0146(19)
C4B 0.092(3) 0.064(3) 0.045(2) 0.008(2) 0.003(2) -0.024(2)
C5B 0.130(4) 0.061(3) 0.068(3) -0.012(2) 0.066(3) -0.021(3)
C6B 0.0449(17) 0.0277(19) 0.043(2) 0.0020(16) 0.0178(15) -0.0012(15)
C7B 0.057(2) 0.031(2) 0.054(2) 0.0018(17) 0.0184(17) -0.0057(16)
C8B 0.048(2) 0.066(3) 0.081(3) 0.009(2) 0.022(2) 0.0116(19)
N9B 0.0419(14) 0.0238(15) 0.0351(15) -0.0005(12) 0.0113(12) 0.0018(12)
C10B 0.057(2) 0.0257(19) 0.0359(19) 0.0007(15) 0.0182(16) 0.0012(15)
C11B 0.068(2) 0.0257(19) 0.0334(19) -0.0009(15) 0.0143(16) -0.0034(16)
C12B 0.065(2) 0.029(2) 0.037(2) 0.0031(16) 0.0084(17) -0.0050(17)
O13B 0.0876(17) 0.0325(14) 0.0335(13) -0.0016(11) 0.0088(12) -0.0131(12)
C14B 0.092(3) 0.038(2) 0.035(2) 0.0027(17) 0.0147(19) -0.018(2)
C15B 0.102(3) 0.043(2) 0.041(2) 0.0041(19) 0.019(2) -0.029(2)
C16B 0.100(3) 0.037(2) 0.040(2) -0.0075(18) 0.016(2) -0.030(2)
N17B 0.160(4) 0.059(3) 0.052(2) -0.002(2) 0.019(2) -0.059(2)
O18B 0.262(5) 0.094(3) 0.0360(18) -0.0108(17) 0.021(2) -0.103(3)
O19B 0.181(3) 0.079(2) 0.071(2) -0.0024(17) 0.027(2) -0.082(2)
C20B 0.103(3) 0.035(2) 0.033(2) -0.0025(17) 0.0179(19) -0.019(2)
C20C 0.0343(17) 0.055(2) 0.040(2) 0.0013(17) 0.0048(15) 0.0015(15)
C14C 0.0447(19) 0.051(2) 0.041(2) 0.0149(17) 0.0110(16) 0.0035(16)
C7C 0.0421(18) 0.062(3) 0.0359(19) 0.0146(17) 0.0073(15) 0.0080(17)
C5C 0.046(2) 0.056(3) 0.063(3) 0.013(2) 0.0130(17) -0.0035(18)
O18C 0.0455(16) 0.168(3) 0.067(2) -0.002(2) -0.0068(14) -0.0123(18)
N17C 0.055(2) 0.117(3) 0.047(2) -0.005(2) -0.0068(18) 0.009(2)
C15C 0.057(2) 0.065(3) 0.034(2) 0.0109(18) 0.0026(17) 0.0126(19)
C16C 0.0378(18) 0.067(3) 0.036(2) 0.0005(18) -0.0047(15) 0.0077(17)
C4C 0.0460(19) 0.083(3) 0.049(2) 0.014(2) 0.0231(17) 0.0126(19)
O19C 0.070(2) 0.232(4) 0.050(2) 0.029(2) -0.0185(16) 0.014(2)
C8C 0.058(2) 0.056(3) 0.041(2) -0.0102(18) 0.0107(17) 0.0002(18)
O1S 0.098(3) 0.212(5) 0.192(5) 0.055(4) -0.005(3) -0.029(3)
C11S 0.143(6) 0.155(7) 0.182(7) 0.006(5) 0.025(5) -0.041(5)
C12S 0.090(4) 0.169(7) 0.081(4) -0.003(4) 0.021(3) -0.024(4)
C13S 0.106(5) 0.196(7) 0.161(6) 0.056(5) -0.023(4) 0.004(5)
O2S 0.174(8) 0.099(6) 0.087(5) 0.019(4) 0.027(5) 0.025(5)
C21S 0.228(16) 0.34(2) 0.110(11) -0.135(13) -0.108(11) 0.177(16)
C22S 0.046(6) 0.084(9) 0.30(2) -0.057(11) 0.001(9) 0.018(6)
C23S 0.051(6) 0.124(11) 0.33(2) 0.054(12) 0.041(10) 0.021(6)

loop_
_atom_type_symbol
_atom_type_description
_atom_type_scat_dispersion_real
_atom_type_scat_dispersion_imag
_atom_type_scat_source
C C 0.0033 0.0016 'International Tables Vol C Tables 4.2.6.8 and 6.1.1.4'
H H 0.0000 0.0000 'International Tables Vol C Tables 4.2.6.8 and 6.1.1.4'
N N 0.0061 0.0033 'International Tables Vol C Tables 4.2.6.8 and 6.1.1.4'
O O 0.0106 0.0060 'International Tables Vol C Tables 4.2.6.8 and 6.1.1.4'
Co Co 0.3494 0.9721 'International Tables Vol C Tables 4.2.6.8 and 6.1.1.4'

loop_
_geom_angle_atom_site_label_1
_geom_angle_atom_site_label_2
_geom_angle_atom_site_label_3
_geom_angle
O13B Co1 O11P 124.82(9)
O13B Co1 O13A 127.65(9)
O11P Co1 O13A 103.69(8)
O13B Co1 N9B 89.85(9)
O11P Co1 N9B 100.95(9)
O13A Co1 N9B 99.95(8)
O13B Co1 O1 86.11(8)
O11P Co1 O1 84.91(8)
O13A Co1 O1 79.23(7)
N9B Co1 O1 174.09(8)
O1 Co2 O1A 164.73(8)
O1 Co2 O21P 101.77(8)
O1A Co2 O21P 89.22(8)
O1 Co2 O12P 88.81(8)
O1A Co2 O12P 101.07(8)
O21P Co2 O12P 94.11(8)
O1 Co2 O13A 80.18(7)
O1A Co2 O13A 88.24(7)
O21P Co2 O13A 176.07(7)
O12P Co2 O13A 89.32(7)
O1 Co2 O13 89.21(7)
O1A Co2 O13 80.39(7)
O21P Co2 O13 88.68(7)
O12P Co2 O13 176.85(8)
O13A Co2 O13 87.93(7)
O13C Co3 O22P 129.95(9)
O13C Co3 O13 125.53(9)
O22P Co3 O13 100.93(8)
O13C Co3 N9C 89.34(8)
O22P Co3 N9C 99.52(8)
O13 Co3 N9C 101.50(8)
O13C Co3 O1A 86.57(7)
O22P Co3 O1A 83.85(7)
O13 Co3 O1A 80.20(7)
N9C Co3 O1A 175.81(8)
C12C O13C Co3 129.60(18)
N2A O1A Co2 120.61(14)
N2A O1A Co3 133.61(15)
Co2 O1A Co3 96.75(7)
C10A N2A O1A 126.9(2)
C10A N2A C3A 112.3(2)
O1A N2A C3A 119.3(2)
N2A C3A C4A 110.6(2)
N2A C3A C5A 106.5(2)
C4A C3A C5A 110.4(3)
N2A C3A C6A 99.3(2)
C4A C3A C6A 115.2(2)
C5A C3A C6A 113.9(3)
N9A C6A C8A 110.5(3)
N9A C6A C7A 107.8(3)
C8A C6A C7A 110.4(3)
N9A C6A C3A 99.3(2)
C8A C6A C3A 115.6(3)
C7A C6A C3A 112.5(3)
C10A N9A C6A 109.1(2)
N2A C10A N9A 109.5(3)
N2A C10A C11A 128.0(3)
N9A C10A C11A 122.5(3)
C20A C11A C12A 119.7(3)
C20A C11A C10A 118.2(3)
C12A C11A C10A 121.7(3)
O13A C12A C14A 120.5(3)
O13A C12A C11A 121.4(3)
C14A C12A C11A 118.1(3)
C12A O13A Co1 128.75(17)
C12A O13A Co2 129.18(16)
Co1 O13A Co2 96.20(8)
C15A C14A C12A 121.5(3)
C14A C15A C16A 119.1(3)
C20A C16A C15A 121.6(3)
C20A C16A N17A 119.1(4)
C15A C16A N17A 119.4(3)
O18A N17A O19A 123.8(4)
O18A N17A C16A 117.9(4)
O19A N17A C16A 118.3(4)
C16A C20A C11A 120.0(3)
C10C N9C C6C 109.3(2)
C10C N9C Co3 124.91(19)
C6C N9C Co3 125.43(17)
N2 O1 Co2 121.71(15)
N2 O1 Co1 135.04(16)
Co2 O1 Co1 95.35(8)
C10 N2 O1 127.2(2)
C10 N2 C3 112.5(3)
O1 N2 C3 119.5(2)
N2 C3 C4 110.6(3)
N2 C3 C5 106.8(3)
C4 C3 C5 109.8(3)
N2 C3 C6 98.7(3)
C4 C3 C6 117.0(3)
C5 C3 C6 113.0(3)
N9 C6 C7 112.6(4)
N9 C6 C3 100.8(3)
C7 C6 C3 117.2(3)
N9 C6 C8 107.7(3)
C7 C6 C8 108.2(3)
C3 C6 C8 109.9(3)
C10 N9 C6 109.0(3)
N2 C10 N9 109.6(3)
N2 C10 C11 129.1(3)
N9 C10 C11 121.3(3)
C20 C11 C12 120.3(3)
C20 C11 C10 117.9(3)
C12 C11 C10 121.5(3)
O13 C12 C14 121.5(3)
O13 C12 C11 121.8(3)
C14 C12 C11 116.6(3)
C12 O13 Co3 128.65(17)
C12 O13 Co2 130.10(16)
Co3 O13 Co2 95.17(8)
C15 C14 C12 121.7(3)
C14 C15 C16 119.5(3)
C20 C16 C15 121.4(3)
C20 C16 N17 119.3(3)
C15 C16 N17 119.3(3)
O18 N17 O19 124.3(4)
O18 N17 C16 117.4(3)
O19 N17 C16 118.3(4)
C16 C20 C11 120.4(3)
N9C C10C N2C 110.4(2)
N9C C10C C11C 126.6(2)
N2C C10C C11C 123.0(2)
C11P O11P Co1 126.40(18)
O12P C11P O11P 125.1(3)
O12P C11P C12P 118.4(3)
O11P C11P C12P 116.6(3)
C11P O12P Co2 130.1(2)
C13P C12P C15P 114.7(4)
C13P C12P C14P 107.0(5)
C15P C12P C14P 106.2(4)
C13P C12P C11P 111.5(3)
C15P C12P C11P 111.2(3)
C14P C12P C11P 105.6(3)
C21P O21P Co2 129.18(19)
O21P C21P O22P 125.1(3)
O21P C21P C22P 118.1(3)
O22P C21P C22P 116.8(3)
C21P O22P Co3 127.48(19)
C23P C22P C25P 109.0(3)
C23P C22P C21P 111.9(3)
C25P C22P C21P 108.0(3)
C23P C22P C24P 110.9(3)
C25P C22P C24P 108.8(3)
C21P C22P C24P 108.3(3)
C20C C11C C12C 118.6(3)
C20C C11C C10C 120.8(3)
C12C C11C C10C 120.7(2)
O1C N2C C10C 127.5(3)
O1C N2C C3C 122.9(2)
C10C N2C C3C 109.4(2)
O13C C12C C14C 117.7(3)
O13C C12C C11C 124.7(3)
C14C C12C C11C 117.5(3)
N2C C3C C4C 110.4(2)
N2C C3C C5C 106.8(3)
C4C C3C C5C 110.9(3)
N2C C3C C6C 98.4(2)
C4C C3C C6C 116.0(3)
C5C C3C C6C 113.4(2)
N9C C6C C7C 110.8(2)
N9C C6C C8C 105.7(2)
C7C C6C C8C 110.9(3)
N9C C6C C3C 102.7(2)
C7C C6C C3C 113.8(3)
C8C C6C C3C 112.4(2)
O1B N2B C10B 126.9(3)
O1B N2B C3B 122.9(3)
C10B N2B C3B 109.7(3)
N2B C3B C4B 106.5(3)
N2B C3B C5B 110.5(3)
C4B C3B C5B 111.1(3)
N2B C3B C6B 98.6(3)
C4B C3B C6B 113.7(3)
C5B C3B C6B 115.4(3)
N9B C6B C7B 110.3(2)
N9B C6B C8B 106.2(2)
C7B C6B C8B 110.1(3)
N9B C6B C3B 103.0(2)
C7B C6B C3B 113.7(3)
C8B C6B C3B 113.1(3)
C10B N9B C6B 109.6(2)
C10B N9B Co1 124.21(19)
C6B N9B Co1 125.88(19)
N9B C10B N2B 110.5(3)
N9B C10B C11B 126.2(3)
N2B C10B C11B 123.3(3)
C20B C11B C12B 118.3(3)
C20B C11B C10B 120.9(3)
C12B C11B C10B 120.8(3)
O13B C12B C14B 117.9(3)
O13B C12B C11B 124.5(3)
C14B C12B C11B 117.6(3)
C12B O13B Co1 128.4(2)
C15B C14B C12B 123.0(3)
C14B C15B C16B 118.6(3)
C20B C16B C15B 121.8(3)
C20B C16B N17B 119.7(3)
C15B C16B N17B 118.5(3)
O18B N17B O19B 120.7(3)
O18B N17B C16B 120.2(3)
O19B N17B C16B 119.1(3)
C16B C20B C11B 120.6(3)
C16C C20C C11C 120.6(3)
C15C C14C C12C 122.7(3)
O18C N17C O19C 122.8(3)
O18C N17C C16C 119.4(3)
O19C N17C C16C 117.8(4)
C14C C15C C16C 118.5(3)
C20C C16C C15C 121.9(3)
C20C C16C N17C 118.7(3)
C15C C16C N17C 119.3(3)
O1S C12S C13S 121.6(7)
O1S C12S C11S 118.2(7)
C13S C12S C11S 120.2(6)
O2S C22S C23S 115.0(18)
O2S C22S C21S 132(2)
C23S C22S C21S 113.2(13)

loop_
_geom_bond_atom_site_label_1
_geom_bond_atom_site_label_2
_geom_bond_distance
Co1 O13B 1.923(2)
Co1 O11P 1.967(2)
Co1 O13A 1.9870(18)
Co1 N9B 2.049(2)
Co1 O1 2.2036(19)
Co2 O1 1.980(2)
Co2 O1A 1.9845(18)
Co2 O21P 2.046(2)
Co2 O12P 2.0615(18)
Co2 O13A 2.1708(18)
Co2 O13 2.1846(18)
Co3 O13C 1.9325(19)
Co3 O22P 1.9777(19)
Co3 O13 2.0163(19)
Co3 N9C 2.046(2)
Co3 O1A 2.1643(17)
O13C C12C 1.294(3)
O1A N2A 1.349(3)
N2A C10A 1.298(3)
N2A C3A 1.492(3)
C3A C4A 1.522(4)
C3A C5A 1.527(4)
C3A C6A 1.556(4)
C6A N9A 1.491(4)
C6A C8A 1.522(4)
C6A C7A 1.525(4)
N9A C10A 1.360(4)
C10A C11A 1.453(4)
C11A C20A 1.397(4)
C11A C12A 1.415(4)
C12A O13A 1.317(3)
C12A C14A 1.407(4)
C14A C15A 1.377(4)
C15A C16A 1.382(5)
C16A C20A 1.371(4)
C16A N17A 1.464(4)
N17A O18A 1.217(4)
N17A O19A 1.220(4)
N9C C10C 1.305(3)
N9C C6C 1.510(3)
O1 N2 1.341(3)
N2 C10 1.295(4)
N2 C3 1.497(4)
C3 C4 1.520(5)
C3 C5 1.537(4)
C3 C6 1.552(5)
C6 N9 1.469(5)
C6 C7 1.499(5)
C6 C8 1.580(5)
N9 C10 1.363(4)
C10 C11 1.464(4)
C11 C20 1.382(4)
C11 C12 1.432(4)
C12 O13 1.311(3)
C12 C14 1.411(4)
C14 C15 1.373(4)
C15 C16 1.376(4)
C16 C20 1.361(4)
C16 N17 1.474(4)
N17 O18 1.220(4)
N17 O19 1.222(4)
C10C N2C 1.412(3)
C10C C11C 1.454(4)
O11P C11P 1.272(3)
C11P O12P 1.249(3)
C11P C12P 1.536(4)
C12P C13P 1.451(5)
C12P C15P 1.479(5)
C12P C14P 1.532(6)
O21P C21P 1.249(3)
C21P O22P 1.276(3)
C21P C22P 1.531(4)
C22P C23P 1.504(4)
C22P C25P 1.523(5)
C22P C24P 1.534(5)
C11C C20C 1.402(4)
C11C C12C 1.433(4)
O1C N2C 1.264(3)
N2C C3C 1.494(4)
C12C C14C 1.410(4)
C3C C4C 1.514(4)
C3C C5C 1.522(4)
C3C C6C 1.551(4)
C6C C7C 1.517(4)
C6C C8C 1.530(4)
O1B N2B 1.267(3)
N2B C10B 1.409(4)
N2B C3B 1.491(4)
C3B C4B 1.515(5)
C3B C5B 1.533(4)
C3B C6B 1.554(4)
C6B N9B 1.506(3)
C6B C7B 1.518(4)
C6B C8B 1.519(4)
N9B C10B 1.302(4)
C10B C11B 1.462(4)
C11B C20B 1.389(4)
C11B C12B 1.437(4)
C12B O13B 1.295(3)
C12B C14B 1.413(4)
C14B C15B 1.336(4)
C15B C16B 1.388(4)
C16B C20B 1.373(4)
C16B N17B 1.433(4)
N17B O18B 1.232(4)
N17B O19B 1.238(4)
C20C C16C 1.366(4)
C14C C15C 1.359(4)
O18C N17C 1.217(4)
N17C O19C 1.225(4)
N17C C16C 1.463(4)
C15C C16C 1.386(4)
O1S C12S 1.230(6)
C11S C12S 1.509(8)
C12S C13S 1.443(7)
O2S C22S 1.194(11)
C21S C22S 1.332(18)
C22S C23S 1.355(19)

loop_
_geom_hbond_atom_site_label_D
_geom_hbond_atom_site_label_H
_geom_hbond_atom_site_label_A
_geom_hbond_distance_DH
_geom_hbond_distance_HA
_geom_hbond_distance_DA
_geom_hbond_angle_DHA
_geom_hbond_site_symmetry_A
N9A H9A O18B 0.86(3) 2.04(3) 2.893(4) 174(3) 2_545
N9 H9 O19 0.79(3) 2.53(3) 3.240(4) 150(3) 3_665
